data_4065299
loop_
_publ_author_name
'Chen, Ming-Tsz'
'Vicic, David A.'
'Turner, Michael L.'
'Navarro, Oscar'

_publ_section_title
;
 (N-Heterocyclic Carbene)PdCl2(TEA) Complexes: Studies on the Effect of
 the &#x201C;Throw-Away&#x201D; Ligand in Catalytic Activity
;
_journal_issue 18
_journal_name_full Organometallics
_journal_page_first 5052
_journal_paper_doi 10.1021/om200699p
_journal_volume 30
_journal_year 2011
_chemical_formula_moiety 'C32 H42 Cl3 N3 Pd'
_chemical_formula_sum 'C32 H42 Cl3 N3 Pd'
_chemical_formula_weight 681.44
_chemical_name_systematic
; 
 ? 
;
_space_group_IT_number 15
_symmetry_cell_setting monoclinic
_symmetry_space_group_name_Hall '-C 2yc'
_symmetry_space_group_name_H-M 'C 1 2/c 1'
_atom_sites_solution_hydrogens geom
_atom_sites_solution_primary direct
_atom_sites_solution_secondary difmap
_audit_creation_method SHELXL-97
_cell_angle_alpha 90.00
_cell_angle_beta 105.965(8)
_cell_angle_gamma 90.00
_cell_formula_units_Z 8
_cell_length_a 34.05(2)
_cell_length_b 15.953(11)
_cell_length_c 12.740(9)
_cell_measurement_reflns_used 9257
_cell_measurement_temperature 173(2)
_cell_measurement_theta_max 32.41
_cell_measurement_theta_min 2.26
_cell_volume 6653(8)
_computing_structure_refinement 'SHELXL-97 (Sheldrick, 2008)'
_computing_structure_solution 'SHELXS-97 (Sheldrick, 2008)'
_diffrn_ambient_temperature 173(2)
_diffrn_measured_fraction_theta_full 0.999
_diffrn_measured_fraction_theta_max 0.944
_diffrn_measurement_device_type 'Rigaku Mercury70 CCD'
_diffrn_measurement_method \w
_diffrn_radiation_monochromator graphite
_diffrn_radiation_source 'fine-focus sealed tube'
_diffrn_radiation_type MoK\a
_diffrn_radiation_wavelength 0.71075
_diffrn_reflns_av_R_equivalents 0.0614
_diffrn_reflns_av_sigmaI/netI 0.0672
_diffrn_reflns_limit_h_max 46
_diffrn_reflns_limit_h_min -50
_diffrn_reflns_limit_k_max 22
_diffrn_reflns_limit_k_min -23
_diffrn_reflns_limit_l_max 18
_diffrn_reflns_limit_l_min -17
_diffrn_reflns_number 42553
_diffrn_reflns_theta_full 26.00
_diffrn_reflns_theta_max 32.51
_diffrn_reflns_theta_min 2.26
_exptl_absorpt_coefficient_mu 0.823
_exptl_absorpt_correction_T_max 0.9600
_exptl_absorpt_correction_T_min 0.6982
_exptl_absorpt_correction_type multi-scan
_exptl_absorpt_process_details 'Jacobson, R. (1998) Private communication'
_exptl_crystal_colour yellow
_exptl_crystal_density_diffrn 1.361
_exptl_crystal_density_method 'not measured'
_exptl_crystal_description prism
_exptl_crystal_F_000 2816
_exptl_crystal_size_max 0.47
_exptl_crystal_size_mid 0.15
_exptl_crystal_size_min 0.05
_refine_diff_density_max 1.116
_refine_diff_density_min -1.867
_refine_diff_density_rms 0.110
_refine_ls_extinction_method none
_refine_ls_goodness_of_fit_ref 1.078
_refine_ls_hydrogen_treatment constr
_refine_ls_matrix_type full
_refine_ls_number_parameters 360
_refine_ls_number_reflns 11387
_refine_ls_number_restraints 0
_refine_ls_restrained_S_all 1.078
_refine_ls_R_factor_all 0.0956
_refine_ls_R_factor_gt 0.0611
_refine_ls_shift/su_max 0.001
_refine_ls_shift/su_mean 0.000
_refine_ls_structure_factor_coef Fsqd
_refine_ls_weighting_details 'calc w=1/[\s^2^(Fo^2^)+(0.0640P)^2^+7.8398P] where P=(Fo^2^+2Fc^2^)/3'
_refine_ls_weighting_scheme calc
_refine_ls_wR_factor_gt 0.1355
_refine_ls_wR_factor_ref 0.1557
_reflns_number_gt 8062
_reflns_number_total 11387
_reflns_threshold_expression >2sigma(I)
_cod_data_source_file om200699p_si_002.cif
_cod_data_source_block 1b
_cod_depositor_comments
;
The following automatic conversions were performed:

'_symmetry_cell_setting' value 'Monoclinic' changed to 'monoclinic'
according to /home/saulius/struct/CIF-dictionaries/cif_core.dic
dictionary named 'cif_core.dic' version 2.4.1 from 2010-06-29.

Automatic conversion script
Id: cif_fix_values 1715 2011-07-08 13:25:40Z adriana 

 Adding full bibliography for 4065299--4065301.cif.
;
_cod_original_sg_symbol_H-M C2/c
_cod_database_code 4065299

loop_
_symmetry_equiv_pos_as_xyz
'x, y, z'
'-x, y, -z+1/2'
'x+1/2, y+1/2, z'
'-x+1/2, y+1/2, -z+1/2'
'-x, -y, -z'
'x, -y, z-1/2'
'-x+1/2, -y+1/2, -z'
'x+1/2, -y+1/2, z-1/2'

loop_
_atom_site_label
_atom_site_type_symbol
_atom_site_fract_x
_atom_site_fract_y
_atom_site_fract_z
_atom_site_U_iso_or_equiv
_atom_site_adp_type
_atom_site_occupancy
_atom_site_symmetry_multiplicity
_atom_site_calc_flag
_atom_site_refinement_flags
Pd1 Pd 0.112778(7) 0.347923(14) 0.601789(19) 0.02796(8) Uani 1 1 d .
Cl1 Cl 0.15960(3) 0.38215(6) 0.50649(8) 0.0427(2) Uani 1 1 d .
Cl2 Cl 0.06475(3) 0.31977(5) 0.69665(7) 0.03756(18) Uani 1 1 d .
Cl3 Cl 0.04955(8) 0.66210(10) 0.69369(12) 0.1169(8) Uani 1 1 d .
N6 N 0.15114(8) 0.18139(16) 0.5833(2) 0.0265(5) Uani 1 1 d .
N27 N 0.16487(8) 0.22537(15) 0.7536(2) 0.0271(5) Uani 1 1 d .
N33 N 0.08180(9) 0.46166(17) 0.5516(2) 0.0337(6) Uani 1 1 d .
C1 C 0.14400(9) 0.24272(18) 0.6493(2) 0.0258(6) Uani 1 1 d .
C2 C 0.17639(11) 0.1118(2) 0.6477(3) 0.0342(7) Uani 1 1 d .
H2A H 0.1988 0.0954 0.6163 0.041 Uiso 1 1 calc R
H2B H 0.1594 0.0620 0.6512 0.041 Uiso 1 1 calc R
C3 C 0.19306(10) 0.1526(2) 0.7613(3) 0.0320(6) Uani 1 1 d .
H3A H 0.1913 0.1137 0.8204 0.038 Uiso 1 1 calc R
H3B H 0.2217 0.1711 0.7735 0.038 Uiso 1 1 calc R
C4 C 0.16233(9) 0.26932(19) 0.8523(2) 0.0281(6) Uani 1 1 d .
C5 C 0.18457(10) 0.34398(19) 0.8849(3) 0.0303(6) Uani 1 1 d .
C6 C 0.18095(12) 0.3836(2) 0.9811(3) 0.0407(8) Uani 1 1 d .
H6 H 0.1952 0.4345 1.0042 0.049 Uiso 1 1 calc R
C7 C 0.15681(13) 0.3495(2) 1.0428(3) 0.0458(9) Uani 1 1 d .
H7 H 0.1547 0.3771 1.1071 0.055 Uiso 1 1 calc R
C8 C 0.13576(11) 0.2747(2) 1.0095(3) 0.0404(8) Uani 1 1 d .
H8 H 0.1199 0.2513 1.0529 0.048 Uiso 1 1 calc R
C9 C 0.13740(10) 0.2327(2) 0.9137(3) 0.0320(6) Uani 1 1 d .
C10 C 0.11353(11) 0.1510(2) 0.8804(3) 0.0354(7) Uani 1 1 d .
H10 H 0.1127 0.1392 0.8027 0.042 Uiso 1 1 calc R
C11 C 0.06886(12) 0.1558(3) 0.8869(4) 0.0485(10) Uani 1 1 d .
H11A H 0.0548 0.2023 0.8415 0.058 Uiso 1 1 calc R
H11B H 0.0687 0.1651 0.9628 0.058 Uiso 1 1 calc R
H11C H 0.0548 0.1031 0.8605 0.058 Uiso 1 1 calc R
C12 C 0.13530(11) 0.0760(2) 0.9503(3) 0.0425(8) Uani 1 1 d .
H12A H 0.1351 0.0842 1.0264 0.051 Uiso 1 1 calc R
H12B H 0.1636 0.0727 0.9463 0.051 Uiso 1 1 calc R
H12C H 0.1210 0.0239 0.9224 0.051 Uiso 1 1 calc R
C13 C 0.21353(11) 0.3812(2) 0.8226(3) 0.0362(7) Uani 1 1 d .
H13 H 0.2103 0.3480 0.7542 0.043 Uiso 1 1 calc R
C14 C 0.25851(12) 0.3725(3) 0.8931(3) 0.0531(10) Uani 1 1 d .
H14A H 0.2656 0.3130 0.9037 0.064 Uiso 1 1 calc R
H14B H 0.2616 0.3991 0.9642 0.064 Uiso 1 1 calc R
H14C H 0.2767 0.3999 0.8558 0.064 Uiso 1 1 calc R
C15 C 0.20324(15) 0.4742(2) 0.7903(4) 0.0537(10) Uani 1 1 d .
H15A H 0.2078 0.5085 0.8564 0.064 Uiso 1 1 calc R
H15B H 0.1746 0.4787 0.7478 0.064 Uiso 1 1 calc R
H15C H 0.2208 0.4942 0.7462 0.064 Uiso 1 1 calc R
C16 C 0.12902(9) 0.16701(19) 0.4684(2) 0.0282(6) Uani 1 1 d .
C17 C 0.15135(10) 0.1684(2) 0.3893(3) 0.0322(6) Uani 1 1 d .
C18 C 0.12998(12) 0.1484(2) 0.2803(3) 0.0406(8) Uani 1 1 d .
H18 H 0.1443 0.1484 0.2259 0.049 Uiso 1 1 calc R
C19 C 0.08869(12) 0.1288(3) 0.2509(3) 0.0454(9) Uani 1 1 d .
H19 H 0.0750 0.1161 0.1771 0.054 Uiso 1 1 calc R
C20 C 0.06750(11) 0.1277(2) 0.3299(3) 0.0408(8) Uani 1 1 d .
H20 H 0.0392 0.1142 0.3088 0.049 Uiso 1 1 calc R
C21 C 0.08692(10) 0.14619(19) 0.4413(3) 0.0317(6) Uani 1 1 d .
C22 C 0.06241(11) 0.1403(2) 0.5266(3) 0.0380(7) Uani 1 1 d .
H22 H 0.0775 0.1730 0.5923 0.046 Uiso 1 1 calc R
C23 C 0.05948(17) 0.0486(3) 0.5628(5) 0.0664(14) Uani 1 1 d .
H23A H 0.0427 0.0161 0.5015 0.080 Uiso 1 1 calc R
H23B H 0.0470 0.0473 0.6235 0.080 Uiso 1 1 calc R
H23C H 0.0869 0.0242 0.5864 0.080 Uiso 1 1 calc R
C24 C 0.01970(13) 0.1789(4) 0.4842(4) 0.0667(13) Uani 1 1 d .
H24A H 0.0033 0.1447 0.4242 0.080 Uiso 1 1 calc R
H24B H 0.0221 0.2359 0.4579 0.080 Uiso 1 1 calc R
H24C H 0.0065 0.1808 0.5434 0.080 Uiso 1 1 calc R
C25 C 0.19700(11) 0.1886(2) 0.4163(3) 0.0394(8) Uani 1 1 d .
H25 H 0.2059 0.2108 0.4926 0.047 Uiso 1 1 calc R
C26 C 0.22224(12) 0.1083(3) 0.4113(3) 0.0521(10) Uani 1 1 d .
H26A H 0.2142 0.0856 0.3370 0.063 Uiso 1 1 calc R
H26B H 0.2171 0.0664 0.4622 0.063 Uiso 1 1 calc R
H26C H 0.2514 0.1223 0.4316 0.063 Uiso 1 1 calc R
C27 C 0.20612(13) 0.2568(3) 0.3388(3) 0.0522(10) Uani 1 1 d .
H27A H 0.1911 0.3082 0.3451 0.063 Uiso 1 1 calc R
H27B H 0.1975 0.2366 0.2632 0.063 Uiso 1 1 calc R
H27C H 0.2355 0.2687 0.3592 0.063 Uiso 1 1 calc R
C28 C 0.07575(12) 0.5168(2) 0.6256(3) 0.0427(8) Uani 1 1 d .
H28 H 0.0867 0.5051 0.7011 0.051 Uiso 1 1 calc R
C29 C 0.05362(14) 0.5915(2) 0.5937(3) 0.0493(9) Uani 1 1 d .
C30 C 0.03643(12) 0.6083(2) 0.4826(3) 0.0483(9) Uani 1 1 d .
H30 H 0.0206 0.6574 0.4595 0.058 Uiso 1 1 calc R
C31 C 0.04316(13) 0.5514(3) 0.4076(3) 0.0513(10) Uani 1 1 d .
H31 H 0.0322 0.5613 0.3316 0.062 Uiso 1 1 calc R
C32 C 0.06635(13) 0.4789(3) 0.4442(3) 0.0476(9) Uani 1 1 d .
H32 H 0.0713 0.4409 0.3919 0.057 Uiso 1 1 calc R

loop_
_atom_site_aniso_label
_atom_site_aniso_U_11
_atom_site_aniso_U_22
_atom_site_aniso_U_33
_atom_site_aniso_U_23
_atom_site_aniso_U_13
_atom_site_aniso_U_12
Pd1 0.03177(13) 0.02540(12) 0.02652(12) 0.00205(8) 0.00769(9) 0.00316(9)
Cl1 0.0461(5) 0.0366(4) 0.0518(5) 0.0084(4) 0.0240(4) 0.0006(4)
Cl2 0.0416(4) 0.0353(4) 0.0403(4) 0.0056(3) 0.0190(4) 0.0076(3)
Cl3 0.213(2) 0.0699(9) 0.0600(8) -0.0005(6) 0.0237(11) 0.0830(12)
N6 0.0260(12) 0.0259(12) 0.0270(12) -0.0013(9) 0.0063(10) 0.0010(9)
N27 0.0298(13) 0.0265(12) 0.0240(11) 0.0012(9) 0.0057(10) 0.0028(10)
N33 0.0375(15) 0.0285(13) 0.0352(14) 0.0069(11) 0.0102(12) 0.0060(11)
C1 0.0257(14) 0.0267(14) 0.0250(13) -0.0015(11) 0.0067(11) -0.0037(11)
C2 0.0395(17) 0.0302(16) 0.0303(16) -0.0004(12) 0.0053(13) 0.0104(13)
C3 0.0355(16) 0.0342(16) 0.0247(14) -0.0002(12) 0.0059(12) 0.0082(13)
C4 0.0310(15) 0.0281(14) 0.0254(14) 0.0007(11) 0.0078(11) 0.0039(11)
C5 0.0360(16) 0.0286(15) 0.0258(14) 0.0001(11) 0.0077(12) 0.0008(12)
C6 0.049(2) 0.0365(18) 0.0354(18) -0.0116(14) 0.0092(15) -0.0038(15)
C7 0.060(2) 0.047(2) 0.0337(18) -0.0071(15) 0.0189(17) 0.0059(18)
C8 0.047(2) 0.047(2) 0.0305(17) 0.0021(14) 0.0165(15) 0.0070(16)
C9 0.0344(16) 0.0335(16) 0.0298(15) 0.0010(12) 0.0115(13) 0.0037(12)
C10 0.0355(17) 0.0374(17) 0.0340(17) 0.0043(13) 0.0109(13) -0.0027(13)
C11 0.038(2) 0.054(2) 0.055(2) 0.0196(18) 0.0151(17) -0.0032(16)
C12 0.0416(19) 0.0362(18) 0.050(2) 0.0053(16) 0.0125(16) -0.0026(15)
C13 0.0402(18) 0.0348(17) 0.0335(16) -0.0027(13) 0.0099(14) -0.0087(14)
C14 0.040(2) 0.072(3) 0.045(2) -0.006(2) 0.0087(17) -0.011(2)
C15 0.067(3) 0.038(2) 0.057(2) -0.0001(18) 0.018(2) -0.0109(19)
C16 0.0309(15) 0.0279(14) 0.0247(14) -0.0030(11) 0.0056(11) 0.0014(11)
C17 0.0321(16) 0.0366(16) 0.0273(15) -0.0020(12) 0.0071(12) 0.0018(12)
C18 0.045(2) 0.051(2) 0.0250(15) -0.0030(14) 0.0094(14) -0.0015(16)
C19 0.047(2) 0.053(2) 0.0298(17) -0.0057(16) -0.0004(15) 0.0004(17)
C20 0.0317(17) 0.0437(19) 0.0400(19) -0.0080(15) -0.0018(14) 0.0000(14)
C21 0.0294(15) 0.0297(15) 0.0343(16) -0.0017(12) 0.0063(12) 0.0038(12)
C22 0.0324(17) 0.0349(17) 0.048(2) -0.0054(14) 0.0138(15) -0.0006(13)
C23 0.083(3) 0.042(2) 0.094(4) -0.004(2) 0.058(3) -0.009(2)
C24 0.037(2) 0.096(4) 0.065(3) -0.011(3) 0.013(2) 0.012(2)
C25 0.0357(17) 0.054(2) 0.0306(16) -0.0009(15) 0.0122(14) -0.0018(15)
C26 0.042(2) 0.069(3) 0.049(2) 0.001(2) 0.0181(18) 0.0115(19)
C27 0.055(2) 0.063(3) 0.045(2) -0.0031(19) 0.0245(19) -0.014(2)
C28 0.057(2) 0.0336(17) 0.0356(18) 0.0069(14) 0.0096(16) 0.0101(16)
C29 0.063(3) 0.0364(19) 0.049(2) 0.0046(16) 0.0150(19) 0.0149(17)
C30 0.049(2) 0.0386(19) 0.053(2) 0.0153(17) 0.0085(18) 0.0128(16)
C31 0.054(2) 0.054(2) 0.040(2) 0.0118(17) 0.0028(17) 0.0113(19)
C32 0.064(3) 0.044(2) 0.0335(18) 0.0058(15) 0.0126(17) 0.0115(18)

loop_
_atom_type_symbol
_atom_type_description
_atom_type_scat_dispersion_real
_atom_type_scat_dispersion_imag
_atom_type_scat_source
C C 0.0033 0.0016 'International Tables Vol C Tables 4.2.6.8 and 6.1.1.4'
H H 0.0000 0.0000 'International Tables Vol C Tables 4.2.6.8 and 6.1.1.4'
Cl Cl 0.1484 0.1585 'International Tables Vol C Tables 4.2.6.8 and 6.1.1.4'
N N 0.0061 0.0033 'International Tables Vol C Tables 4.2.6.8 and 6.1.1.4'
Pd Pd -0.9988 1.0072 'International Tables Vol C Tables 4.2.6.8 and 6.1.1.4'

loop_
_geom_angle_atom_site_label_1
_geom_angle_atom_site_label_2
_geom_angle_atom_site_label_3
_geom_angle
C1 Pd1 N33 177.83(11)
C1 Pd1 Cl1 88.35(9)
N33 Pd1 Cl1 89.83(9)
C1 Pd1 Cl2 94.13(9)
N33 Pd1 Cl2 87.67(9)
Cl1 Pd1 Cl2 177.43(3)
C1 N6 C16 126.9(2)
C1 N6 C2 111.6(2)
C16 N6 C2 119.2(2)
C1 N27 C4 127.4(3)
C1 N27 C3 112.2(2)
C4 N27 C3 120.4(2)
C28 N33 C32 118.9(3)
C28 N33 Pd1 120.7(2)
C32 N33 Pd1 120.3(2)
N27 C1 N6 109.1(3)
N27 C1 Pd1 124.3(2)
N6 C1 Pd1 126.3(2)
N6 C2 C3 102.0(2)
N6 C2 H2A 111.4
C3 C2 H2A 111.4
N6 C2 H2B 111.4
C3 C2 H2B 111.4
H2A C2 H2B 109.2
N27 C3 C2 101.7(2)
N27 C3 H3A 111.4
C2 C3 H3A 111.4
N27 C3 H3B 111.4
C2 C3 H3B 111.4
H3A C3 H3B 109.3
C5 C4 C9 122.4(3)
C5 C4 N27 120.2(3)
C9 C4 N27 117.4(3)
C4 C5 C6 117.7(3)
C4 C5 C13 122.7(3)
C6 C5 C13 119.6(3)
C7 C6 C5 121.3(3)
C7 C6 H6 119.4
C5 C6 H6 119.4
C6 C7 C8 119.7(3)
C6 C7 H7 120.1
C8 C7 H7 120.1
C7 C8 C9 122.0(3)
C7 C8 H8 119.0
C9 C8 H8 119.0
C8 C9 C4 116.9(3)
C8 C9 C10 120.0(3)
C4 C9 C10 123.1(3)
C9 C10 C11 113.3(3)
C9 C10 C12 111.3(3)
C11 C10 C12 109.2(3)
C9 C10 H10 107.6
C11 C10 H10 107.6
C12 C10 H10 107.6
C10 C11 H11A 109.5
C10 C11 H11B 109.5
H11A C11 H11B 109.5
C10 C11 H11C 109.5
H11A C11 H11C 109.5
H11B C11 H11C 109.5
C10 C12 H12A 109.5
C10 C12 H12B 109.5
H12A C12 H12B 109.5
C10 C12 H12C 109.5
H12A C12 H12C 109.5
H12B C12 H12C 109.5
C5 C13 C14 109.6(3)
C5 C13 C15 112.0(3)
C14 C13 C15 110.7(3)
C5 C13 H13 108.1
C14 C13 H13 108.1
C15 C13 H13 108.1
C13 C14 H14A 109.5
C13 C14 H14B 109.5
H14A C14 H14B 109.5
C13 C14 H14C 109.5
H14A C14 H14C 109.5
H14B C14 H14C 109.5
C13 C15 H15A 109.5
C13 C15 H15B 109.5
H15A C15 H15B 109.5
C13 C15 H15C 109.5
H15A C15 H15C 109.5
H15B C15 H15C 109.5
C21 C16 C17 122.2(3)
C21 C16 N6 119.1(3)
C17 C16 N6 118.5(3)
C18 C17 C16 117.5(3)
C18 C17 C25 119.0(3)
C16 C17 C25 123.5(3)
C19 C18 C17 121.7(3)
C19 C18 H18 119.2
C17 C18 H18 119.2
C18 C19 C20 119.8(3)
C18 C19 H19 120.1
C20 C19 H19 120.1
C19 C20 C21 121.9(3)
C19 C20 H20 119.1
C21 C20 H20 119.1
C16 C21 C20 116.9(3)
C16 C21 C22 123.3(3)
C20 C21 C22 119.8(3)
C24 C22 C21 111.8(3)
C24 C22 C23 110.6(4)
C21 C22 C23 111.1(3)
C24 C22 H22 107.7
C21 C22 H22 107.7
C23 C22 H22 107.7
C22 C23 H23A 109.5
C22 C23 H23B 109.5
H23A C23 H23B 109.5
C22 C23 H23C 109.5
H23A C23 H23C 109.5
H23B C23 H23C 109.5
C22 C24 H24A 109.5
C22 C24 H24B 109.5
H24A C24 H24B 109.5
C22 C24 H24C 109.5
H24A C24 H24C 109.5
H24B C24 H24C 109.5
C17 C25 C26 110.9(3)
C17 C25 C27 111.8(3)
C26 C25 C27 110.0(3)
C17 C25 H25 108.0
C26 C25 H25 108.0
C27 C25 H25 108.0
C25 C26 H26A 109.5
C25 C26 H26B 109.5
H26A C26 H26B 109.5
C25 C26 H26C 109.5
H26A C26 H26C 109.5
H26B C26 H26C 109.5
C25 C27 H27A 109.5
C25 C27 H27B 109.5
H27A C27 H27B 109.5
C25 C27 H27C 109.5
H27A C27 H27C 109.5
H27B C27 H27C 109.5
N33 C28 C29 121.6(3)
N33 C28 H28 119.2
C29 C28 H28 119.2
C30 C29 C28 119.7(4)
C30 C29 Cl3 121.5(3)
C28 C29 Cl3 118.8(3)
C31 C30 C29 118.1(3)
C31 C30 H30 121.0
C29 C30 H30 121.0
C30 C31 C32 119.7(4)
C30 C31 H31 120.1
C32 C31 H31 120.1
N33 C32 C31 122.0(4)
N33 C32 H32 119.0
C31 C32 H32 119.0

loop_
_geom_bond_atom_site_label_1
_geom_bond_atom_site_label_2
_geom_bond_distance
Pd1 C1 1.990(3)
Pd1 N33 2.108(3)
Pd1 Cl1 2.3191(14)
Pd1 Cl2 2.3288(15)
Cl3 C29 1.734(4)
N6 C1 1.355(4)
N6 C16 1.468(4)
N6 C2 1.502(4)
N27 C1 1.352(4)
N27 C4 1.463(4)
N27 C3 1.493(4)
N33 C28 1.346(5)
N33 C32 1.352(4)
C2 C3 1.545(4)
C2 H2A 0.9900
C2 H2B 0.9900
C3 H3A 0.9900
C3 H3B 0.9900
C4 C5 1.411(4)
C4 C9 1.427(4)
C5 C6 1.415(5)
C5 C13 1.545(5)
C6 C7 1.394(6)
C6 H6 0.9500
C7 C8 1.397(6)
C7 H7 0.9500
C8 C9 1.406(5)
C8 H8 0.9500
C9 C10 1.534(5)
C10 C11 1.548(5)
C10 C12 1.552(5)
C10 H10 1.0000
C11 H11A 0.9800
C11 H11B 0.9800
C11 H11C 0.9800
C12 H12A 0.9800
C12 H12B 0.9800
C12 H12C 0.9800
C13 C14 1.554(5)
C13 C15 1.554(5)
C13 H13 1.0000
C14 H14A 0.9800
C14 H14B 0.9800
C14 H14C 0.9800
C15 H15A 0.9800
C15 H15B 0.9800
C15 H15C 0.9800
C16 C21 1.419(4)
C16 C17 1.420(5)
C17 C18 1.415(5)
C17 C25 1.530(5)
C18 C19 1.387(5)
C18 H18 0.9500
C19 C20 1.390(6)
C19 H19 0.9500
C20 C21 1.422(5)
C20 H20 0.9500
C21 C22 1.544(5)
C22 C24 1.534(5)
C22 C23 1.546(6)
C22 H22 1.0000
C23 H23A 0.9800
C23 H23B 0.9800
C23 H23C 0.9800
C24 H24A 0.9800
C24 H24B 0.9800
C24 H24C 0.9800
C25 C26 1.553(6)
C25 C27 1.558(5)
C25 H25 1.0000
C26 H26A 0.9800
C26 H26B 0.9800
C26 H26C 0.9800
C27 H27A 0.9800
C27 H27B 0.9800
C27 H27C 0.9800
C28 C29 1.409(5)
C28 H28 0.9500
C29 C30 1.401(6)
C30 C31 1.382(6)
C30 H30 0.9500
C31 C32 1.406(5)
C31 H31 0.9500
C32 H32 0.9500

loop_
_geom_torsion_atom_site_label_1
_geom_torsion_atom_site_label_2
_geom_torsion_atom_site_label_3
_geom_torsion_atom_site_label_4
_geom_torsion
C1 Pd1 N33 C28 -90(3)
Cl1 Pd1 N33 C28 -123.4(3)
Cl2 Pd1 N33 C28 56.0(3)
C1 Pd1 N33 C32 92(3)
Cl1 Pd1 N33 C32 59.0(3)
Cl2 Pd1 N33 C32 -121.6(3)
C4 N27 C1 N6 -172.4(3)
C3 N27 C1 N6 7.9(3)
C4 N27 C1 Pd1 13.3(4)
C3 N27 C1 Pd1 -166.4(2)
C16 N6 C1 N27 167.8(3)
C2 N6 C1 N27 5.0(3)
C16 N6 C1 Pd1 -18.1(4)
C2 N6 C1 Pd1 179.1(2)
N33 Pd1 C1 N27 80(3)
Cl1 Pd1 C1 N27 113.4(2)
Cl2 Pd1 C1 N27 -65.9(2)
N33 Pd1 C1 N6 -93(3)
Cl1 Pd1 C1 N6 -59.9(2)
Cl2 Pd1 C1 N6 120.8(2)
C1 N6 C2 C3 -14.8(3)
C16 N6 C2 C3 -179.1(3)
C1 N27 C3 C2 -16.5(3)
C4 N27 C3 C2 163.7(3)
N6 C2 C3 N27 17.4(3)
C1 N27 C4 C5 -82.0(4)
C3 N27 C4 C5 97.7(4)
C1 N27 C4 C9 99.1(4)
C3 N27 C4 C9 -81.2(4)
C9 C4 C5 C6 -1.1(5)
N27 C4 C5 C6 -179.9(3)
C9 C4 C5 C13 176.4(3)
N27 C4 C5 C13 -2.4(5)
C4 C5 C6 C7 1.0(5)
C13 C5 C6 C7 -176.6(3)
C5 C6 C7 C8 0.1(6)
C6 C7 C8 C9 -1.3(6)
C7 C8 C9 C4 1.2(5)
C7 C8 C9 C10 -179.6(3)
C5 C4 C9 C8 0.1(5)
N27 C4 C9 C8 178.9(3)
C5 C4 C9 C10 -179.1(3)
N27 C4 C9 C10 -0.3(4)
C8 C9 C10 C11 47.0(4)
C4 C9 C10 C11 -133.9(3)
C8 C9 C10 C12 -76.6(4)
C4 C9 C10 C12 102.5(4)
C4 C5 C13 C14 -110.4(4)
C6 C5 C13 C14 67.1(4)
C4 C5 C13 C15 126.3(3)
C6 C5 C13 C15 -56.2(4)
C1 N6 C16 C21 -63.3(4)
C2 N6 C16 C21 98.3(3)
C1 N6 C16 C17 121.3(3)
C2 N6 C16 C17 -77.1(4)
C21 C16 C17 C18 0.3(5)
N6 C16 C17 C18 175.5(3)
C21 C16 C17 C25 -178.5(3)
N6 C16 C17 C25 -3.2(5)
C16 C17 C18 C19 0.5(5)
C25 C17 C18 C19 179.3(4)
C17 C18 C19 C20 -0.6(6)
C18 C19 C20 C21 -0.1(6)
C17 C16 C21 C20 -0.9(5)
N6 C16 C21 C20 -176.1(3)
C17 C16 C21 C22 177.2(3)
N6 C16 C21 C22 1.9(4)
C19 C20 C21 C16 0.8(5)
C19 C20 C21 C22 -177.3(3)
C16 C21 C22 C24 138.8(4)
C20 C21 C22 C24 -43.2(5)
C16 C21 C22 C23 -97.0(4)
C20 C21 C22 C23 81.0(4)
C18 C17 C25 C26 -71.6(4)
C16 C17 C25 C26 107.1(4)
C18 C17 C25 C27 51.5(4)
C16 C17 C25 C27 -129.7(3)
C32 N33 C28 C29 0.3(6)
Pd1 N33 C28 C29 -177.3(3)
N33 C28 C29 C30 1.8(7)
N33 C28 C29 Cl3 -176.5(3)
C28 C29 C30 C31 -2.2(7)
Cl3 C29 C30 C31 176.0(4)
C29 C30 C31 C32 0.7(7)
C28 N33 C32 C31 -1.9(6)
Pd1 N33 C32 C31 175.6(3)
C30 C31 C32 N33 1.5(7)
